data_9008062
loop_
_publ_author_name
'Buerger, M. J.'
'Hendricks, S. B.'

_publ_section_title
;
 The Crystal Structure of Valentinite (Orthorhombic Sb~2~O~3~)
;
_journal_issue 1-6
_journal_name_full
;
 Zeitschrift f"ur Kristallographie - Crystalline Materials
;
_journal_page_first 1
_journal_page_last 30
_journal_paper_doi 10.1524/zkri.1938.98.1.1
_journal_volume 98
_journal_year 1938
_chemical_formula_sum 'O3 Sb2'
_chemical_name_mineral Valentinite
_space_group_IT_number 56
_symmetry_space_group_name_Hall '-P 2ab 2ac'
_symmetry_space_group_name_H-M 'P c c n'
_cell_angle_alpha 90
_cell_angle_beta 90
_cell_angle_gamma 90
_cell_length_a 4.92
_cell_length_b 12.46
_cell_length_c 5.42
_cell_formula_units_Z 4
_cell_volume 332.263
_database_code_amcsd 0010568
_exptl_crystal_density_diffrn 5.827
_cod_original_formula_sum 'Sb2 O3'
_cod_database_code 9008062

loop_
_space_group_symop_operation_xyz
x,y,z
x,1/2-y,1/2+z
-x,1/2+y,1/2-z
1/2-x,y,1/2+z
1/2+x,-y,1/2-z
1/2+x,1/2+y,-z
1/2-x,1/2-y,z
-x,-y,-z

loop_
_atom_site_label
_atom_site_fract_x
_atom_site_fract_y
_atom_site_fract_z
Sb 0.04440 0.12830 0.17900
O1 0.25000 0.25000 -0.07500
O2 0.14700 0.05800 -0.13900

loop_
_cod_related_entry_id
_cod_related_entry_database
_cod_related_entry_code
1 ChemSpider 14110
2 AMCSD 0010568
